data_2229880
loop_
_publ_author_name
'Wang, Xiao-Hui'

_publ_section_title
;
 <i>catena</i>-Poly[[[diaqua(1,3-benzimidazole-\k<i>N</i>^3^)manganese(II)]-\m-benzene-1,3-dicarboxylato-\k^3^<i>O</i>^1^,<i>O</i>^1'^:<i>O</i>^3^]
 dihydrate]
;
_journal_coeditor_code XU5169
_journal_issue 4
_journal_name_full 'Acta Crystallographica Section E'
_journal_page_first m423
_journal_page_last m424
_journal_paper_doi 10.1107/S1600536811008555
_journal_volume 67
_journal_year 2011
_chemical_formula_iupac '[Mn (C8 H4 O4) (C7 H6 N2) (H2 O)2], 2H2 O'
_chemical_formula_moiety 'C15 H14 Mn N2 O6, 2(H2 O)'
_chemical_formula_sum 'C15 H18 Mn N2 O8'
_chemical_formula_weight 409.25
_chemical_name_systematic
;
<i>catena</i>-Poly[[[diaqua(1,3-benzimidazole-\k<i>N</i>^3^)manganese(II)]-
\m-benzene-1,3-dicarboxylato-\k^3^<i>O</i>^1^,<i>O</i>^1'^:<i>O</i>^3^]
dihydrate]
;
_space_group_IT_number 60
_symmetry_cell_setting orthorhombic
_symmetry_space_group_name_Hall '-P 2n 2ab'
_symmetry_space_group_name_H-M 'P b c n'
_atom_sites_solution_hydrogens geom
_atom_sites_solution_primary direct
_atom_sites_solution_secondary difmap
_audit_creation_method SHELXL-97
_cell_angle_alpha 90.00
_cell_angle_beta 90.00
_cell_angle_gamma 90.00
_cell_formula_units_Z 8
_cell_length_a 18.9148(12)
_cell_length_b 23.7112(16)
_cell_length_c 7.8701(4)
_cell_measurement_reflns_used 8868
_cell_measurement_temperature 292(2)
_cell_measurement_theta_max 25.0
_cell_measurement_theta_min 3.0
_cell_volume 3529.7(4)
_computing_cell_refinement 'PROCESS-AUTO (Rigaku, 1998)'
_computing_data_collection 'PROCESS-AUTO (Rigaku, 1998)'
_computing_data_reduction 'CrystalStructure (Rigaku/MSC, 2002)'
_computing_molecular_graphics 'ORTEP-3 (Farrugia, 1997)'
_computing_publication_material 'WinGX (Farrugia, 1999)'
_computing_structure_refinement 'SHELXL97 (Sheldrick, 2008)'
_computing_structure_solution 'SIR92 (Altomare <i>et al.</i>, 1993)'
_diffrn_ambient_temperature 292(2)
_diffrn_measured_fraction_theta_full 0.995
_diffrn_measured_fraction_theta_max 0.995
_diffrn_measurement_device_type 'Rigaku R-AXIS RAPID IP'
_diffrn_measurement_method \w
_diffrn_radiation_monochromator graphite
_diffrn_radiation_source 'fine-focus sealed tube'
_diffrn_radiation_type MoK\a
_diffrn_radiation_wavelength 0.71073
_diffrn_reflns_av_R_equivalents 0.0290
_diffrn_reflns_av_sigmaI/netI 0.0242
_diffrn_reflns_limit_h_max 20
_diffrn_reflns_limit_h_min -24
_diffrn_reflns_limit_k_max 30
_diffrn_reflns_limit_k_min -30
_diffrn_reflns_limit_l_max 7
_diffrn_reflns_limit_l_min -10
_diffrn_reflns_number 20574
_diffrn_reflns_theta_full 27.49
_diffrn_reflns_theta_max 27.49
_diffrn_reflns_theta_min 2.76
_diffrn_standards_interval_count 0
_diffrn_standards_interval_time 0
_diffrn_standards_number 0
_exptl_absorpt_coefficient_mu 0.794
_exptl_absorpt_correction_T_max 0.880
_exptl_absorpt_correction_T_min 0.786
_exptl_absorpt_correction_type multi-scan
_exptl_absorpt_process_details '(ABSCOR; Higashi, 1995)'
_exptl_crystal_colour yellow
_exptl_crystal_density_diffrn 1.540
_exptl_crystal_density_method 'not measured'
_exptl_crystal_description prism
_exptl_crystal_F_000 1688
_exptl_crystal_size_max 0.24
_exptl_crystal_size_mid 0.20
_exptl_crystal_size_min 0.18
_refine_diff_density_max 0.466
_refine_diff_density_min -0.256
_refine_ls_extinction_method none
_refine_ls_goodness_of_fit_ref 1.041
_refine_ls_hydrogen_treatment constr
_refine_ls_matrix_type full
_refine_ls_number_parameters 236
_refine_ls_number_reflns 4043
_refine_ls_number_restraints 0
_refine_ls_restrained_S_all 1.041
_refine_ls_R_factor_all 0.0442
_refine_ls_R_factor_gt 0.0315
_refine_ls_shift/su_max 0.002
_refine_ls_shift/su_mean 0.000
_refine_ls_structure_factor_coef Fsqd
_refine_ls_weighting_details 'calc w=1/[\s^2^(Fo^2^)+(0.0428P)^2^+2.5725P] where P=(Fo^2^+2Fc^2^)/3'
_refine_ls_weighting_scheme calc
_refine_ls_wR_factor_gt 0.0810
_refine_ls_wR_factor_ref 0.0912
_reflns_number_gt 3261
_reflns_number_total 4043
_reflns_threshold_expression I>2\s(I)
_cod_data_source_file xu5169.cif
_cod_data_source_block I
_cod_database_code 2229880
_cod_database_fobs_code 2229880

loop_
_symmetry_equiv_pos_as_xyz
'x, y, z'
'-x+1/2, -y+1/2, z+1/2'
'-x, y, -z+1/2'
'x+1/2, -y+1/2, -z'
'-x, -y, -z'
'x-1/2, y-1/2, -z-1/2'
'x, -y, z-1/2'
'-x-1/2, y-1/2, z'

loop_
_atom_site_type_symbol
_atom_site_label
_atom_site_fract_x
_atom_site_fract_y
_atom_site_fract_z
_atom_site_U_iso_or_equiv
_atom_site_adp_type
_atom_site_calc_flag
_atom_site_refinement_flags
_atom_site_occupancy
_atom_site_disorder_assembly
_atom_site_disorder_group
Mn Mn 0.714708(13) 0.679735(11) 0.66543(3) 0.01758(9) Uani d . 1 . .
N N1 0.63968(9) 0.50825(7) 0.6050(2) 0.0300(4) Uani d . 1 . .
H H1 0.6084 0.4848 0.5691 0.036 Uiso calc R 1 . .
N N3 0.69188(8) 0.59024(6) 0.66113(19) 0.0227(3) Uani d . 1 . .
O O1 0.37986(7) 0.73206(5) 0.33053(17) 0.0255(3) Uani d . 1 . .
O O2 0.32557(7) 0.81586(6) 0.33551(17) 0.0278(3) Uani d . 1 . .
O O3 0.60704(7) 0.71200(6) 0.64217(17) 0.0283(3) Uani d . 1 . .
O O4 0.67794(7) 0.78568(7) 0.65720(16) 0.0305(3) Uani d . 1 . .
O O5 0.71498(6) 0.68148(5) 0.94037(17) 0.0232(3) Uani d . 1 . .
H H5A 0.7534 0.6897 1.0001 0.035 Uiso d R 1 . .
H H5B 0.6793 0.6937 1.0010 0.035 Uiso d R 1 . .
O O6 0.71830(6) 0.69029(5) 0.39202(17) 0.0234(3) Uani d . 1 . .
H H6A 0.7572 0.6963 0.3418 0.035 Uiso d R 1 . .
H H6B 0.6861 0.7025 0.3247 0.035 Uiso d R 1 . .
O O7 0.5000 0.66207(9) 0.2500 0.0384(5) Uani d S 1 . .
H H7A 0.4605 0.6869 0.2419 0.058 Uiso d R 1 . .
O O8 0.5000 0.64354(8) 0.7500 0.0321(4) Uani d S 1 . .
H H8A 0.5364 0.6685 0.7171 0.048 Uiso d R 1 . .
O O9 0.45942(9) 0.57472(7) 0.4780(2) 0.0496(4) Uani d . 1 . .
H H9A 0.4713 0.5996 0.3886 0.074 Uiso d R 1 . .
H H9B 0.4773 0.5905 0.5737 0.074 Uiso d R 1 . .
C C2 0.63681(10) 0.56472(8) 0.5930(2) 0.0277(4) Uani d . 1 . .
H H2 0.5996 0.5839 0.5417 0.033 Uiso calc R 1 . .
C C4 0.79996(10) 0.54864(8) 0.8052(2) 0.0270(4) Uani d . 1 . .
H H4 0.8220 0.5827 0.8297 0.032 Uiso calc R 1 . .
C C5 0.83029(11) 0.49747(9) 0.8501(3) 0.0333(5) Uani d . 1 . .
H H5 0.8739 0.4972 0.9049 0.040 Uiso calc R 1 . .
C C6 0.79648(12) 0.44598(9) 0.8146(3) 0.0357(5) Uani d . 1 . .
H H6 0.8180 0.4125 0.8482 0.043 Uiso calc R 1 . .
C C7 0.73256(12) 0.44362(8) 0.7318(3) 0.0340(5) Uani d . 1 . .
H H7 0.7106 0.4094 0.7077 0.041 Uiso calc R 1 . .
C C8 0.70224(11) 0.49489(8) 0.6857(2) 0.0264(4) Uani d . 1 . .
C C9 0.73497(10) 0.54671(7) 0.7219(2) 0.0229(4) Uani d . 1 . .
C C10 0.37791(9) 0.78435(8) 0.3620(2) 0.0215(4) Uani d . 1 . .
C C11 0.44298(9) 0.81128(7) 0.4375(2) 0.0202(3) Uani d . 1 . .
C C12 0.49726(9) 0.77770(7) 0.5012(2) 0.0203(3) Uani d . 1 . .
H H12 0.4924 0.7387 0.5003 0.024 Uiso calc R 1 . .
C C13 0.55886(9) 0.80183(8) 0.5661(2) 0.0217(4) Uani d . 1 . .
C C14 0.56567(10) 0.86047(8) 0.5684(2) 0.0275(4) Uani d . 1 . .
H H14 0.6069 0.8770 0.6095 0.033 Uiso calc R 1 . .
C C15 0.51092(11) 0.89410(8) 0.5092(3) 0.0315(4) Uani d . 1 . .
H H15 0.5152 0.9331 0.5134 0.038 Uiso calc R 1 . .
C C16 0.44988(10) 0.86999(8) 0.4437(2) 0.0255(4) Uani d . 1 . .
H H16 0.4135 0.8929 0.4038 0.031 Uiso calc R 1 . .
C C17 0.61786(9) 0.76481(8) 0.6275(2) 0.0242(4) Uani d . 1 . .

loop_
_atom_site_aniso_label
_atom_site_aniso_U_11
_atom_site_aniso_U_22
_atom_site_aniso_U_33
_atom_site_aniso_U_12
_atom_site_aniso_U_13
_atom_site_aniso_U_23
Mn 0.01342(14) 0.02063(14) 0.01869(15) 0.00030(9) 0.00052(9) 0.00094(10)
N1 0.0311(9) 0.0279(8) 0.0310(9) -0.0081(7) 0.0018(7) -0.0039(7)
N3 0.0232(7) 0.0235(8) 0.0215(8) 0.0005(6) 0.0010(6) -0.0007(6)
O1 0.0192(6) 0.0291(7) 0.0282(7) -0.0034(5) -0.0031(5) -0.0002(5)
O2 0.0157(6) 0.0364(7) 0.0313(8) 0.0021(5) -0.0017(5) 0.0056(6)
O3 0.0188(6) 0.0350(7) 0.0310(7) 0.0057(5) 0.0008(5) 0.0066(6)
O4 0.0143(6) 0.0546(9) 0.0226(7) -0.0021(6) -0.0021(5) 0.0012(6)
O5 0.0179(6) 0.0317(7) 0.0201(6) -0.0003(5) 0.0006(5) -0.0032(5)
O6 0.0184(6) 0.0324(7) 0.0195(6) 0.0012(5) 0.0016(5) 0.0048(5)
O7 0.0381(12) 0.0359(11) 0.0413(13) 0.000 0.0073(10) 0.000
O8 0.0264(10) 0.0320(10) 0.0379(12) 0.000 0.0047(9) 0.000
O9 0.0577(11) 0.0495(10) 0.0417(10) -0.0234(8) -0.0079(8) 0.0003(8)
C2 0.0271(10) 0.0297(10) 0.0264(10) -0.0010(8) 0.0011(8) -0.0030(8)
C4 0.0273(10) 0.0285(9) 0.0253(10) -0.0021(7) 0.0028(7) 0.0022(7)
C5 0.0318(11) 0.0394(11) 0.0288(11) 0.0076(9) 0.0014(8) 0.0056(8)
C6 0.0468(13) 0.0282(10) 0.0321(11) 0.0115(9) 0.0113(9) 0.0069(8)
C7 0.0491(13) 0.0219(9) 0.0310(11) -0.0005(8) 0.0116(9) 0.0003(8)
C8 0.0317(10) 0.0250(9) 0.0224(9) -0.0036(7) 0.0070(8) -0.0010(7)
C9 0.0271(9) 0.0219(8) 0.0195(9) 0.0004(7) 0.0056(7) 0.0010(7)
C10 0.0156(8) 0.0308(9) 0.0179(8) -0.0014(6) 0.0015(6) 0.0033(7)
C11 0.0149(8) 0.0288(9) 0.0170(8) 0.0004(6) 0.0012(6) 0.0001(7)
C12 0.0172(8) 0.0259(8) 0.0178(8) 0.0003(6) 0.0022(6) -0.0008(7)
C13 0.0171(8) 0.0309(9) 0.0171(8) 0.0006(7) 0.0009(7) -0.0002(7)
C14 0.0213(9) 0.0345(10) 0.0267(10) -0.0058(7) -0.0030(7) -0.0035(8)
C15 0.0311(11) 0.0261(9) 0.0373(12) -0.0019(8) -0.0034(9) -0.0019(8)
C16 0.0214(9) 0.0287(9) 0.0265(9) 0.0047(7) -0.0011(7) 0.0008(7)
C17 0.0164(8) 0.0396(11) 0.0165(8) 0.0035(7) 0.0023(6) 0.0003(7)

loop_
_atom_type_symbol
_atom_type_description
_atom_type_scat_dispersion_real
_atom_type_scat_dispersion_imag
_atom_type_scat_source
C C 0.0033 0.0016 'International Tables Vol C Tables 4.2.6.8 and 6.1.1.4'
H H 0.0000 0.0000 'International Tables Vol C Tables 4.2.6.8 and 6.1.1.4'
N N 0.0061 0.0033 'International Tables Vol C Tables 4.2.6.8 and 6.1.1.4'
O O 0.0106 0.0060 'International Tables Vol C Tables 4.2.6.8 and 6.1.1.4'
Mn Mn 0.3368 0.7283 'International Tables Vol C Tables 4.2.6.8 and 6.1.1.4'

loop_
_geom_angle_atom_site_label_1
_geom_angle_atom_site_label_2
_geom_angle_atom_site_label_3
_geom_angle_site_symmetry_1
_geom_angle_site_symmetry_3
_geom_angle
_geom_angle_publ_flag
O2 Mn O5 4_566 . 90.01(5) ?
O2 Mn N3 4_566 . 104.35(6) ?
O5 Mn N3 . . 92.00(5) ?
O2 Mn O6 4_566 . 87.68(5) ?
O5 Mn O6 . . 172.03(5) ?
N3 Mn O6 . . 95.96(5) ?
O2 Mn O3 4_566 . 156.06(5) ?
O5 Mn O3 . . 94.55(5) ?
N3 Mn O3 . . 98.98(6) ?
O6 Mn O3 . . 84.58(5) ?
C2 N1 C8 . . 107.21(16) ?
C2 N1 H1 . . 126.4 ?
C8 N1 H1 . . 126.4 ?
C2 N3 C9 . . 105.11(15) ?
C2 N3 Mn . . 127.84(13) ?
C9 N3 Mn . . 126.95(12) ?
C10 O2 Mn . 4_466 144.73(12) ?
C17 O3 Mn . . 101.66(11) ?
Mn O5 H5A . . 122.4 ?
Mn O5 H5B . . 123.3 ?
H5A O5 H5B . . 105.7 ?
Mn O6 H6A . . 120.7 ?
Mn O6 H6B . . 129.0 ?
H6A O6 H6B . . 105.8 ?
H9A O9 H9B . . 105.8 ?
N3 C2 N1 . . 113.38(18) ?
N3 C2 H2 . . 123.3 ?
N1 C2 H2 . . 123.3 ?
C5 C4 C9 . . 117.11(18) ?
C5 C4 H4 . . 121.4 ?
C9 C4 H4 . . 121.4 ?
C4 C5 C6 . . 121.4(2) ?
C4 C5 H5 . . 119.3 ?
C6 C5 H5 . . 119.3 ?
C7 C6 C5 . . 121.98(19) ?
C7 C6 H6 . . 119.0 ?
C5 C6 H6 . . 119.0 ?
C6 C7 C8 . . 116.76(19) ?
C6 C7 H7 . . 121.6 ?
C8 C7 H7 . . 121.6 ?
N1 C8 C7 . . 132.35(19) ?
N1 C8 C9 . . 105.70(16) ?
C7 C8 C9 . . 121.95(19) ?
C4 C9 N3 . . 130.56(17) ?
C4 C9 C8 . . 120.85(17) ?
N3 C9 C8 . . 108.60(16) ?
O2 C10 O1 . . 124.95(16) ?
O2 C10 C11 . . 117.13(16) ?
O1 C10 C11 . . 117.92(15) ?
C12 C11 C16 . . 119.20(16) ?
C12 C11 C10 . . 120.08(15) ?
C16 C11 C10 . . 120.72(16) ?
C11 C12 C13 . . 120.86(16) ?
C11 C12 H12 . . 119.6 ?
C13 C12 H12 . . 119.6 ?
C12 C13 C14 . . 119.34(16) ?
C12 C13 C17 . . 119.96(16) ?
C14 C13 C17 . . 120.67(16) ?
C15 C14 C13 . . 119.94(17) ?
C15 C14 H14 . . 120.0 ?
C13 C14 H14 . . 120.0 ?
C14 C15 C16 . . 120.60(18) ?
C14 C15 H15 . . 119.7 ?
C16 C15 H15 . . 119.7 ?
C15 C16 C11 . . 120.02(17) ?
C15 C16 H16 . . 120.0 ?
C11 C16 H16 . . 120.0 ?
O4 C17 O3 . . 120.89(17) ?
O4 C17 C13 . . 120.04(17) ?
O3 C17 C13 . . 119.01(16) ?

loop_
_geom_bond_atom_site_label_1
_geom_bond_atom_site_label_2
_geom_bond_site_symmetry_2
_geom_bond_distance
_geom_bond_publ_flag
Mn N3 . 2.1657(15) y
Mn O2 4_566 2.0995(13) y
Mn O3 . 2.1832(13) y
Mn O4 . 2.6075(16) y
Mn O5 . 2.1642(14) y
Mn O6 . 2.1674(14) y
N1 C2 . 1.343(2) ?
N1 C8 . 1.380(3) ?
N1 H1 . 0.8600 ?
N3 C2 . 1.319(2) ?
N3 C9 . 1.400(2) ?
O1 C10 . 1.265(2) ?
O2 C10 . 1.258(2) ?
O3 C17 . 1.274(2) ?
O4 C17 . 1.261(2) ?
O5 H5A . 0.8866 ?
O5 H5B . 0.8758 ?
O6 H6A . 0.8469 ?
O6 H6B . 0.8576 ?
O7 H7A . 0.9532 ?
O8 H8A . 0.9437 ?
O9 H9A . 0.9455 ?
O9 H9B . 0.9065 ?
C2 H2 . 0.9300 ?
C4 C5 . 1.388(3) ?
C4 C9 . 1.394(3) ?
C4 H4 . 0.9300 ?
C5 C6 . 1.406(3) ?
C5 H5 . 0.9300 ?
C6 C7 . 1.375(3) ?
C6 H6 . 0.9300 ?
C7 C8 . 1.392(3) ?
C7 H7 . 0.9300 ?
C8 C9 . 1.405(3) ?
C10 C11 . 1.509(2) ?
C11 C12 . 1.393(2) ?
C11 C16 . 1.399(3) ?
C12 C13 . 1.395(2) ?
C12 H12 . 0.9300 ?
C13 C14 . 1.396(3) ?
C13 C17 . 1.500(2) ?
C14 C15 . 1.388(3) ?
C14 H14 . 0.9300 ?
C15 C16 . 1.388(3) ?
C15 H15 . 0.9300 ?
C16 H16 . 0.9300 ?

loop_
_geom_hbond_atom_site_label_D
_geom_hbond_atom_site_label_H
_geom_hbond_atom_site_label_A
_geom_hbond_site_symmetry_A
_geom_hbond_distance_DH
_geom_hbond_distance_HA
_geom_hbond_distance_DA
_geom_hbond_angle_DHA
_geom_hbond_publ_flag
N1 H1 O9 5_666 0.86 1.94 2.795(2) 171 y
O5 H5A O4 2_665 0.89 1.89 2.7605(18) 168 y
O5 H5B O1 3_656 0.88 1.96 2.8120(18) 164 y
O6 H6A O4 2_664 0.85 1.95 2.7553(18) 159 y
O6 H6B O1 3_655 0.86 1.88 2.7379(18) 176 y
O7 H7A O1 . 0.95 1.99 2.8844(18) 155 y
O8 H8A O3 . 0.94 1.79 2.7303(18) 176 y
O9 H9A O7 . 0.94 1.92 2.846(2) 167 y
O9 H9B O8 . 0.91 1.92 2.799(2) 162 y
